data_1509895
loop_
_publ_author_name
'Miller, I.'
'Peterson, R.C.'

_publ_section_title
;
 Crystal structure and cation distribution in Freibergite and Tetrahedrite
;
_journal_name_full 'Mineralogical Magazine (1969-)'
_journal_page_first 717
_journal_page_last 721
_journal_volume 50
_journal_year 1986
_chemical_formula_sum 'Ag4.32 Cu6 Fe1.68 S13 Sb4'
_chemical_name_systematic 'Cu6 (Ag4.32 Fe1.68) Sb4 S13'
_space_group_IT_number 217
_symmetry_space_group_name_Hall 'I -4 2 3'
_symmetry_space_group_name_H-M 'I -4 3 m'
_cell_angle_alpha 90
_cell_angle_beta 90
_cell_angle_gamma 90
_cell_formula_units_Z 2
_cell_length_a 10.61
_cell_length_b 10.61
_cell_length_c 10.61
_cell_volume 1194.390
_citation_journal_id_ASTM MNLMBB
_cod_data_source_file silver3-x_180.cif
_cod_data_source_block Ag4.32Cu6Fe1.68S13Sb4
_cod_original_cell_volume 1194.39
_cod_database_code 1509895

loop_
_symmetry_equiv_pos_as_xyz
x,y,z
y,-x,-z
-x,-y,z
-y,x,-z
x,-y,-z
-y,-x,z
-x,y,-z
y,x,z
z,x,y
x,-z,-y
-z,-x,y
-x,z,-y
z,-x,-y
-x,-z,y
-z,x,-y
x,z,y
y,z,x
y,-z,-x
-z,-y,x
-y,z,-x
z,y,x
-y,-z,x
-z,y,-x
z,-y,-x
x+1/2,y+1/2,z+1/2
y+1/2,-x+1/2,-z+1/2
-x+1/2,-y+1/2,z+1/2
-y+1/2,x+1/2,-z+1/2
x+1/2,-y+1/2,-z+1/2
-y+1/2,-x+1/2,z+1/2
-x+1/2,y+1/2,-z+1/2
y+1/2,x+1/2,z+1/2
z+1/2,x+1/2,y+1/2
x+1/2,-z+1/2,-y+1/2
-z+1/2,-x+1/2,y+1/2
-x+1/2,z+1/2,-y+1/2
z+1/2,-x+1/2,-y+1/2
-x+1/2,-z+1/2,y+1/2
-z+1/2,x+1/2,-y+1/2
x+1/2,z+1/2,y+1/2
y+1/2,z+1/2,x+1/2
y+1/2,-z+1/2,-x+1/2
-z+1/2,-y+1/2,x+1/2
-y+1/2,z+1/2,-x+1/2
z+1/2,y+1/2,x+1/2
-y+1/2,-z+1/2,x+1/2
-z+1/2,y+1/2,-x+1/2
z+1/2,-y+1/2,-x+1/2

loop_
_atom_site_label
_atom_site_type_symbol
_atom_site_fract_x
_atom_site_fract_y
_atom_site_fract_z
_atom_site_occupancy
_atom_site_U_iso_or_equiv
S1 S 0.1213 0.1213 0.3683 1 0.0
Ag1 Ag 0.2167 0 0 0.72 0.0
S2 S 0 0 0 1 0.0
Fe1 Fe 0.2167 0 0 0.28 0.0
Sb1 Sb 0.2685 0.2685 0.2685 1 0.0
Cu1 Cu 0.25 0.5 0 1 0.0
